data_7247415
loop_
_publ_author_name
'Prohens, Rafel'
'Barbas, Rafael'
'de la Torre, Beatriz G.'
'Albericio, Fernando'
'Frontera, Antonio'

_publ_section_title
;
 An experimental and computational investigation of the elusive anhydrous
 form of Oxyma-B
;
_journal_issue 41
_journal_name_full CrystEngComm
_journal_page_first 5818
_journal_page_last 5826
_journal_paper_doi 10.1039/D3CE00741C
_journal_volume 25
_journal_year 2023
_chemical_formula_iupac 5-(hydroxyimino)-1,3-dimethylpyrimidine-2,4,6(1H,3H,5H)-trione
_chemical_formula_moiety 'C6 H7 N3 O4'
_chemical_formula_structural 'C6 H7 N3 O4'
_chemical_formula_sum 'C6 H7 N3 O4'
_chemical_formula_weight 185.1
_chemical_name_common Oxyma_B
_chemical_name_systematic 'Oxyma B'
_space_group_IT_number 14
_space_group_name_Hall '-P 2ybc'
_space_group_name_H-M_alt 'P 1 21/c 1'
_symmetry_cell_setting monoclinic
_symmetry_space_group_name_Hall '-P 2ybc'
_symmetry_space_group_name_H-M 'P 1 21/c 1'
_audit_update_record
;
2023-06-21 deposited with the CCDC.	2023-09-19 downloaded from the CCDC.
;
_cell_angle_alpha 90.0000
_cell_angle_beta 116.292(3)
_cell_angle_gamma 90.0000
_cell_formula_units_Z 8
_cell_length_a 15.9305(5)
_cell_length_b 7.0439(2)
_cell_length_c 15.4405(6)
_cell_measurement_reflns_used 1992
_cell_measurement_temperature 298
_cell_measurement_theta_max 70.0098
_cell_measurement_theta_min 2.0096
_cell_volume 1553.38(10)
_computing_data_collection FULLPROF
_computing_structure_refinement FULLPROF
_computing_structure_solution Fox/ObjCryst
_diffrn_ambient_temperature 298
_diffrn_measurement_device_type 'Panalytical X'pert PRO MPD'
_diffrn_radiation_type 'Cu K\a'
_diffrn_radiation_wavelength 1.54175
_diffrn_source 'sealed X-ray tube'
_exptl_crystal_colour White
_exptl_crystal_density_diffrn 1.5831
_pd_char_colour white
_pd_instr_location ' ?'
_pd_meas_2theta_range_inc 0.013133
_pd_meas_2theta_range_max 69.99180
_pd_meas_2theta_range_min 1.99160
_pd_meas_number_of_points 5180
_pd_prep_temperature 298
_pd_proc_2theta_range_inc 0.013133
_pd_proc_2theta_range_max 70.0098
_pd_proc_2theta_range_min 2.0096
_pd_proc_ls_pref_orient_corr ' ?'
_pd_proc_ls_profile_function Pseudo-Voigt
_pd_proc_ls_prof_R_factor 7.7318
_pd_proc_ls_prof_wR_expected 1.6361
_pd_proc_ls_prof_wR_factor 11.9281
_pd_proc_wavelength 1.540590
_pd_spec_mounting ' ?'
_pd_spec_mount_mode transmission
_refine_ls_goodness_of_fit_all 56.8
_refine_ls_number_parameters 79
_refine_ls_number_reflns 1992
_refine_ls_number_restraints 0
_refine_ls_R_I_factor 14.3642
_refine_ls_shift/su_max 0.01
_cod_data_source_file d3ce00741c2.cif
_cod_data_source_block Oxyma_B
_cod_depositor_comments
;
The following automatic conversions were performed:

data item '_symmetry_cell_setting' value 'Monoclinic' was changed to
'monoclinic' in accordance with the
/home/data/users/saulius/crontab/automatic-downloads/rss-feeds/RSC/lib/dictionaries/cif_core.dic
dictionary named 'cif_core.dic' version 2.4.2 last updated on
2011-04-26.

Automatic conversion script
Id: cif_fix_values 8170 2020-07-09 18:12:32Z antanas 

 Adding full bibliography for 7247415.cif.
;
_cod_original_cell_volume 1553.37(10)
_cod_database_code 7247415
_pd_proc_ls_prof_cr_factor 23.2522
_pd_proc_ls_prof_cwr_factor 25.9183
_pd_proc_ls_prof_cwr_expected 3.5550
_pd_proc_ls_prof_chi2 53.1543
_pd_proc_ls_prof_echi2 56.7983

loop_
_symmetry_equiv_pos_as_xyz
x,y,z
-x,y+1/2,-z+1/2
-x,-y,-z
x,-y+1/2,z+1/2

loop_
_atom_site_label
_atom_site_fract_x
_atom_site_fract_y
_atom_site_fract_z
_atom_site_U_iso_or_equiv
_atom_site_occupancy
_atom_site_adp_type
_atom_site_type_symbol
O1A 0.39010(4) 0.52128(4) 0.57993(5) 0.012668(11) 1.00000 Uiso O
H1A 0.42098 0.48680 0.65256 0.22(4) 1.00000 Uiso H
O2A 0.29505(5) 1.06330(6) 0.56302(7) 0.012668(14) 1.00000 Uiso O
O3A 0.36796(4) 1.04653(8) 0.88480(3) 0.012668(14) 1.00000 Uiso O
O4A 0.45310(6) 0.53461(3) 0.75897(3) 0.012668(14) 1.00000 Uiso O
N1A 0.35842(2) 0.70005(8) 0.57359(5) 0.018(6) 1.00000 Uiso N
N2A 0.33037(6) 1.05604(3) 0.72377(10) 0.018(6) 1.00000 Uiso N
N3A 0.41944(4) 0.79778(3) 0.82585(3) 0.018(6) 1.00000 Uiso N
C1A 0.37027(2) 0.78592(6) 0.65414(5) 0.025(7) 1.00000 Uiso C
C2A 0.32964(2) 0.97754(8) 0.64162(10) 0.025(7) 1.00000 Uiso C
C3A 0.27872(4) 1.23257(3) 0.71801(3) 0.025(7) 1.00000 Uiso C
H3A1 0.32621 1.33794 0.76763 0.22(4) 1.00000 Uiso H
H3A2 0.24766 1.28328 0.64347 0.22(4) 1.00000 Uiso H
H3A3 0.22317 1.20103 0.73961 0.22(4) 1.00000 Uiso H
C4A 0.37161(6) 0.97084(6) 0.81515(7) 0.025(7) 1.00000 Uiso C
C5A 0.46257(4) 0.71640(8) 0.92340(5) 0.025(7) 1.00000 Uiso C
H5A1 0.51741 0.81241 0.97190 0.22(4) 1.00000 Uiso H
H5A2 0.40842 0.70063 0.94836 0.22(4) 1.00000 Uiso H
H5A3 0.49246 0.57912 0.91929 0.22(4) 1.00000 Uiso H
C6A 0.41655(5) 0.69738(8) 0.74917(5) 0.025(7) 1.00000 Uiso C
O1B 0.75547(2) 0.43805(3) 0.11441(7) 0.012668(14) 1.00000 Uiso O
H1B 0.73114 0.47713 0.04386 0.22(4) 1.00000 Uiso H
O2B 1.03458(4) 0.48859(7) 0.21417(5) 0.012668(14) 1.00000 Uiso O
O3B 1.08748(2) 0.31061(3) 0.51909(10) 0.012668(14) 1.00000 Uiso O
O4B 0.78411(4) 0.29215(6) 0.28444(9) 0.012668(14) 1.00000 Uiso O
N1B 0.84903(6) 0.45838(3) 0.14959(3) 0.018(6) 1.00000 Uiso N
N2B 1.06043(6) 0.40814(8) 0.36794(7) 0.018(6) 1.00000 Uiso N
N3B 0.93595(4) 0.29218(7) 0.40027(10) 0.018(6) 1.00000 Uiso N
C1B 0.90077(2) 0.41124(3) 0.24025(3) 0.025(7) 1.00000 Uiso C
C2B 1.00251(4) 0.43881(7) 0.27041(5) 0.025(7) 1.00000 Uiso C
C3B 1.16161(5) 0.43801(6) 0.40520(10) 0.025(7) 1.00000 Uiso C
H3B1 1.18433 0.55046 0.45975 0.22(4) 1.00000 Uiso H
H3B2 1.17611 0.48004 0.34508 0.22(4) 1.00000 Uiso H
H3B3 1.19903 0.30734 0.43873 0.22(4) 1.00000 Uiso H
C4B 1.03071(2) 0.33561(8) 0.43396(3) 0.025(7) 1.00000 Uiso C
C5B 0.90675(4) 0.19099(6) 0.46527(7) 0.025(7) 1.00000 Uiso C
H5B1 0.89764 0.03939 0.44680 0.22(4) 1.00000 Uiso H
H5B2 0.83992 0.25001 0.45624 0.22(4) 1.00000 Uiso H
H5B3 0.96047 0.20681 0.53961 0.22(4) 1.00000 Uiso H
C6B 0.86740(5) 0.32974(8) 0.30758(5) 0.025(7) 1.00000 Uiso C

loop_
_atom_type_symbol
_atom_type_scat_Cromer_Mann_a1
_atom_type_scat_Cromer_Mann_b1
_atom_type_scat_Cromer_Mann_a2
_atom_type_scat_Cromer_Mann_b2
_atom_type_scat_Cromer_Mann_a3
_atom_type_scat_Cromer_Mann_b3
_atom_type_scat_Cromer_Mann_a4
_atom_type_scat_Cromer_Mann_b4
_atom_type_scat_Cromer_Mann_c
_atom_type_scat_dispersion_real
_atom_type_scat_dispersion_imag
_atom_type_scat_source
o 3.04850 13.27710 2.28680 5.70110 1.54630 0.32390 0.86700 32.90890 0.25080 0.04700 0.03200 International_Tables_for_Crystallography_Vol.C(1991)_Tables_6.1.1.4_and_6.1.1.5
h 0.49300 10.51090 0.32291 26.12570 0.14019 3.14236 0.04081 57.79970 0.00304 0.00000 0.00000 International_Tables_for_Crystallography_Vol.C(1991)_Tables_6.1.1.4_and_6.1.1.5
n 12.21260 0.00570 3.13220 9.89330 2.01250 28.99750 1.16630 0.58260 -11.52900 0.02900 0.01800 International_Tables_for_Crystallography_Vol.C(1991)_Tables_6.1.1.4_and_6.1.1.5
c 2.31000 20.84390 1.02000 10.20750 1.58860 0.56870 0.86500 51.65120 0.21560 0.01700 0.00900 International_Tables_for_Crystallography_Vol.C(1991)_Tables_6.1.1.4_and_6.1.1.5

loop_
_geom_angle_atom_site_label_1
_geom_angle_atom_site_label_2
_geom_angle_atom_site_label_3
_geom_angle
_geom_angle_site_symmetry_1
_geom_angle_site_symmetry_3
_geom_angle_publ_flag
H1A O1A N1A 106.37 . . ?
O1A N1A C1A 117.94(5) . . ?
C2A N2A C3A 120.43(7) . . ?
C2A N2A C4A 124.33(8) . . ?
C3A N2A C4A 115.03(7) . . ?
C4A N3A C5A 116.22(5) . . ?
C4A N3A C6A 122.64(5) . . ?
C5A N3A C6A 120.64(5) . . ?
N1A C1A C2A 115.19(5) . . ?
N1A C1A C6A 123.36(5) . . ?
C2A C1A C6A 121.41(5) . . ?
O2A C2A N2A 121.47(8) . . ?
O2A C2A C1A 123.51(7) . . ?
N2A C2A C1A 115.01(7) . . ?
N2A C3A H3A1 109.65 . . ?
N2A C3A H3A2 108.68 . . ?
N2A C3A H3A3 108.36 . . ?
H3A1 C3A H3A2 111.48 . . ?
H3A1 C3A H3A3 108.97 . . ?
H3A2 C3A H3A3 109.66 . . ?
O3A C4A N2A 120.97(8) . . ?
O3A C4A N3A 120.51(7) . . ?
N2A C4A N3A 118.50(7) . . ?
N3A C5A H5A1 109.23 . . ?
N3A C5A H5A2 108.49 . . ?
N3A C5A H5A3 107.71 . . ?
H5A1 C5A H5A2 109.62 . . ?
H5A1 C5A H5A3 110.48 . . ?
H5A2 C5A H5A3 111.24 . . ?
O4A C6A N3A 122.03(6) . . ?
O4A C6A C1A 120.60(6) . . ?
N3A C6A C1A 117.37(6) . . ?
H1B O1B N1B 103.36 . . ?
O1B N1B C1B 117.51(5) . . ?
C2B N2B C3B 119.28(7) . . ?
C2B N2B C4B 124.75(7) . . ?
C3B N2B C4B 115.78(7) . . ?
C4B N3B C5B 118.08(7) . . ?
C4B N3B C6B 124.73(7) . . ?
C5B N3B C6B 117.11(7) . . ?
N1B C1B C2B 112.51(4) . . ?
N1B C1B C6B 126.61(4) . . ?
C2B C1B C6B 120.81(4) . . ?
O2B C2B N2B 121.45(7) . . ?
O2B C2B C1B 123.27(6) . . ?
N2B C2B C1B 115.27(6) . . ?
N2B C3B H3B1 109.69 . . ?
N2B C3B H3B2 108.35 . . ?
N2B C3B H3B3 109.79 . . ?
H3B1 C3B H3B2 109.61 . . ?
H3B1 C3B H3B3 108.63 . . ?
H3B2 C3B H3B3 110.74 . . ?
O3B C4B N2B 120.26(6) . . ?
O3B C4B N3B 121.81(6) . . ?
N2B C4B N3B 117.93(6) . . ?
N3B C5B H5B1 109.93 . . ?
N3B C5B H5B2 108.34 . . ?
N3B C5B H5B3 109.38 . . ?
H5B1 C5B H5B2 109.12 . . ?
H5B1 C5B H5B3 108.91 . . ?
H5B2 C5B H5B3 111.16 . . ?
O4B C6B N3B 120.60(8) . . ?
O4B C6B C1B 123.55(7) . . ?
N3B C6B C1B 115.83(6) . . ?

loop_
_geom_bond_atom_site_label_1
_geom_bond_atom_site_label_2
_geom_bond_distance
_geom_bond_site_symmetry_2
_geom_bond_publ_flag
O1A H1A 1.0344 . ?
O1A N1A 1.3439(6) . ?
O2A C2A 1.245(2) . ?
O3A C4A 1.225(1) . ?
O4A C6A 1.2643(7) . ?
N1A C1A 1.319(1) . ?
N2A C2A 1.379(2) . ?
N2A C3A 1.4718(7) . ?
N2A C4A 1.400(2) . ?
N3A C4A 1.4080(7) . ?
N3A C5A 1.4672(8) . ?
N3A C6A 1.3623(9) . ?
C1A C2A 1.4722(7) . ?
C1A C6A 1.4585(9) . ?
C3A H3A1 1.0940 . ?
C3A H3A2 1.0920 . ?
C3A H3A3 1.0978 . ?
C5A H5A1 1.0963 . ?
C5A H5A2 1.0952 . ?
C5A H5A3 1.0921 . ?
O1B H1B 1.019 . ?
O1B N1B 1.3490(9) . ?
O2B C2B 1.237(1) . ?
O3B C4B 1.234(1) . ?
O4B C6B 1.240(1) . ?
N1B C1B 1.3142(5) . ?
N2B C2B 1.391(1) . ?
N2B C3B 1.467(1) . ?
N2B C4B 1.397(1) . ?
N3B C4B 1.3955(7) . ?
N3B C5B 1.465(2) . ?
N3B C6B 1.388(1) . ?
C1B C2B 1.4876(7) . ?
C1B C6B 1.477(1) . ?
C3B H3B1 1.094 . ?
C3B H3B2 1.092 . ?
C3B H3B3 1.0942 . ?
C5B H5B1 1.0982 . ?
C5B H5B2 1.0928 . ?
C5B H5B3 1.0918 . ?

loop_
_geom_contact_atom_site_label_1
_geom_contact_atom_site_label_2
_geom_contact_distance
_geom_contact_site_symmetry_1
_geom_contact_site_symmetry_2
_geom_contact_publ_flag
? ? ? ? ? ?

loop_
_geom_hbond_atom_site_label_D
_geom_hbond_atom_site_label_H
_geom_hbond_atom_site_label_A
_geom_hbond_distance_DH
_geom_hbond_distance_HA
_geom_hbond_distance_DA
_geom_hbond_angle_DHA
_geom_hbond_site_symmetry_A
_geom_hbond_publ_flag
O1A H1A O4A 1.0300 1.5300 2.4901(1) 152.00 . yes
O1B H1B O2A 1.0200 1.6300 2.6416(1) 171.00 2_645 yes
O1B H1B N1A 1.0200 2.6200 3.1405(1) 112.00 2_645 yes
C3A H3A1 O4A 1.0900 2.5000 3.3297(1) 131.00 1_565 yes
C3A H3A2 O2A 1.0900 2.3100 2.7871(1) 104.00 . yes
C3A H3A2 O3B 1.0900 2.4300 3.2753(1) 133.00 1_465 yes
C5A H5A1 O1A 1.1000 2.4500 3.1985(1) 124.00 2_656 yes
C5A H5A1 O3A 1.1000 2.3700 3.4300(1) 161.00 3_677 yes
C5A H5A2 O1B 1.1000 2.5400 3.4341(1) 138.00 3_666 yes
C5A H5A2 N1A 1.1000 2.5000 3.4475(1) 145.00 4_565 yes
C5A H5A3 O4A 1.0900 2.2900 2.7873(1) 105.00 . yes
C3B H3B2 O2B 1.0900 2.2700 2.7630(1) 105.00 . yes
C3B H3B3 O2A 1.0900 2.5300 3.5825(1) 162.00 1_645 yes
C5B H5B1 O3B 1.1000 2.5100 3.5399(1) 156.00 3_756 yes
C5B H5B3 O3B 1.0900 2.3000 2.7514(1) 102.00 . yes

loop_
_geom_torsion_atom_site_label_1
_geom_torsion_atom_site_label_2
_geom_torsion_atom_site_label_3
_geom_torsion_atom_site_label_4
_geom_torsion
_geom_torsion_site_symmetry_1
_geom_torsion_site_symmetry_2
_geom_torsion_site_symmetry_3
_geom_torsion_site_symmetry_4
_geom_torsion_publ_flag
O1A N1A C1A C2A -176.93(6) . . . . ?
O1A N1A C1A C6A 0.58(9) . . . . ?
C3A N2A C2A O2A 8.4(1) . . . . ?
C3A N2A C2A C1A -170.15(6) . . . . ?
C4A N2A C2A O2A -177.16(9) . . . . ?
C4A N2A C2A C1A 4.3(1) . . . . ?
C2A N2A C4A O3A -178.40(8) . . . . ?
C2A N2A C4A N3A 3.1(1) . . . . ?
C3A N2A C4A O3A -3.7(1) . . . . ?
C3A N2A C4A N3A 177.75(6) . . . . ?
C5A N3A C4A O3A 0.5(1) . . . . ?
C5A N3A C4A N2A 179.05(7) . . . . ?
C6A N3A C4A O3A 172.33(7) . . . . ?
C6A N3A C4A N2A -9.1(1) . . . . ?
C4A N3A C6A O4A -173.84(7) . . . . ?
C4A N3A C6A C1A 6.91(9) . . . . ?
C5A N3A C6A O4A -2.4(1) . . . . ?
C5A N3A C6A C1A 178.39(5) . . . . ?
N1A C1A C2A O2A -7.3(1) . . . . ?
N1A C1A C2A N2A 171.22(7) . . . . ?
C6A C1A C2A O2A 175.12(7) . . . . ?
C6A C1A C2A N2A -6.3(1) . . . . ?
N1A C1A C6A O4A 4.4(1) . . . . ?
N1A C1A C6A N3A -176.35(5) . . . . ?
C2A C1A C6A O4A -178.25(6) . . . . ?
C2A C1A C6A N3A 1.01(9) . . . . ?
O1B N1B C1B C2B 179.68(5) . . . . ?
O1B N1B C1B C6B 2.79(8) . . . . ?
C3B N2B C2B O2B 0.9(1) . . . . ?
C3B N2B C2B C1B -177.98(7) . . . . ?
C4B N2B C2B O2B -173.93(7) . . . . ?
C4B N2B C2B C1B 7.2(1) . . . . ?
C2B N2B C4B O3B 178.98(7) . . . . ?
C2B N2B C4B N3B -0.6(1) . . . . ?
C3B N2B C4B O3B 4.0(1) . . . . ?
C3B N2B C4B N3B -175.59(7) . . . . ?
C5B N3B C4B O3B -8.3(1) . . . . ?
C5B N3B C4B N2B 171.31(7) . . . . ?
C6B N3B C4B O3B 174.97(7) . . . . ?
C6B N3B C4B N2B -5.4(1) . . . . ?
C4B N3B C6B O4B -177.59(8) . . . . ?
C4B N3B C6B C1B 3.7(1) . . . . ?
C5B N3B C6B O4B 5.7(1) . . . . ?
C5B N3B C6B C1B -173.00(6) . . . . ?
N1B C1B C2B O2B -4.49(8) . . . . ?
N1B C1B C2B N2B 174.32(6) . . . . ?
C6B C1B C2B O2B 172.60(6) . . . . ?
C6B C1B C2B N2B -8.58(8) . . . . ?
N1B C1B C6B O4B 1.5(1) . . . . ?
N1B C1B C6B N3B -179.85(6) . . . . ?
C2B C1B C6B O4B -175.13(7) . . . . ?
C2B C1B C6B N3B 3.49(8) . . . . ?
